data_4104081
loop_
_publ_author_name
'Jiming Zhang'
'Hua Wang'
'Ming Xian'

_publ_section_title
;
 An Unexpected Bis-ligation of S-Nitrosothiols
;
_journal_name_full 'Journal of the American Chemical Society'
_journal_page_first 3854
_journal_page_last 3855
_journal_paper_doi 10.1021/ja900370y
_journal_volume 131
_journal_year 2009
_chemical_formula_sum 'C36 H39 N2 O7 P S2'
_chemical_formula_weight 706.78
_space_group_IT_number 19
_symmetry_cell_setting orthorhombic
_symmetry_Int_Tables_number 19
_symmetry_space_group_name_Hall 'P 2ac 2ab'
_symmetry_space_group_name_H-M 'P 21 21 21'
_atom_sites_solution_hydrogens geom
_atom_sites_solution_primary direct
_audit_creation_method SHELXL-97
_cell_angle_alpha 90.00
_cell_angle_beta 90.00
_cell_angle_gamma 90.00
_cell_formula_units_Z 4
_cell_length_a 10.4365(7)
_cell_length_b 17.1594(12)
_cell_length_c 20.0884(13)
_cell_measurement_temperature 153(1)
_cell_volume 3597.5(4)
_computing_data_collection 'CrystalClear (Rigaku, 1999)'
_computing_data_reduction 'CrystalClear (Rigaku, 1999)'
_computing_structure_refinement 'SHELXL-97 (Sheldrick, 1997)'
_computing_structure_solution 'SIR97 (Altomare, 1999)'
_diffrn_ambient_temperature 153(1)
_diffrn_measured_fraction_theta_full 0.995
_diffrn_measured_fraction_theta_max 0.995
_diffrn_measurement_device 'CCD Area Detector'
_diffrn_measurement_device_type 'Rigaku Mercury'
_diffrn_measurement_method 'phi and omega rotations'
_diffrn_radiation_monochromator graphite
_diffrn_radiation_source 'rotating anode'
_diffrn_radiation_type MoK\a
_diffrn_radiation_wavelength 0.71073
_diffrn_reflns_av_R_equivalents 0.0268
_diffrn_reflns_av_sigmaI/netI 0.0240
_diffrn_reflns_limit_h_max 12
_diffrn_reflns_limit_h_min -10
_diffrn_reflns_limit_k_max 19
_diffrn_reflns_limit_k_min -20
_diffrn_reflns_limit_l_max 23
_diffrn_reflns_limit_l_min -23
_diffrn_reflns_number 30327
_diffrn_reflns_theta_full 25.03
_diffrn_reflns_theta_max 25.03
_diffrn_reflns_theta_min 2.50
_exptl_absorpt_coefficient_mu 0.242
_exptl_absorpt_correction_T_max 1.0000
_exptl_absorpt_correction_T_min 0.7814
_exptl_absorpt_correction_type multi-scan
_exptl_crystal_density_diffrn 1.305
_exptl_crystal_density_method 'not measured'
_exptl_crystal_F_000 1488
_exptl_crystal_size_max 0.42
_exptl_crystal_size_mid 0.20
_exptl_crystal_size_min 0.18
_refine_diff_density_max 0.467
_refine_diff_density_min -0.439
_refine_diff_density_rms 0.055
_refine_ls_abs_structure_details 'Flack H D (1983), Acta Cryst. A39, 876-881'
_refine_ls_abs_structure_Flack 0.00(8)
_refine_ls_extinction_method none
_refine_ls_goodness_of_fit_ref 1.123
_refine_ls_hydrogen_treatment constr
_refine_ls_matrix_type full
_refine_ls_number_parameters 439
_refine_ls_number_reflns 6340
_refine_ls_number_restraints 0
_refine_ls_restrained_S_all 1.123
_refine_ls_R_factor_all 0.0457
_refine_ls_R_factor_gt 0.0447
_refine_ls_shift/su_max 0.013
_refine_ls_shift/su_mean 0.001
_refine_ls_structure_factor_coef Fsqd
_refine_ls_weighting_details 'calc w=1/[\s^2^(Fo^2^)+(0.0565P)^2^+2.4162P] where P=(Fo^2^+2Fc^2^)/3'
_refine_ls_weighting_scheme calc
_refine_ls_wR_factor_gt 0.1175
_refine_ls_wR_factor_ref 0.1184
_reflns_number_gt 6187
_reflns_number_total 6340
_reflns_threshold_expression >2sigma(I)
_cod_data_source_file ja900370y_si_001.cif
_cod_data_source_block shelxl
_cod_original_sg_symbol_H-M 'P 21 21 21 '
_cod_database_code 4104081

loop_
_symmetry_equiv_pos_as_xyz
'x, y, z'
'x+1/2, -y+1/2, -z'
'-x, y+1/2, -z+1/2'
'-x+1/2, -y, z+1/2'

loop_
_atom_site_label
_atom_site_type_symbol
_atom_site_fract_x
_atom_site_fract_y
_atom_site_fract_z
_atom_site_U_iso_or_equiv
_atom_site_adp_type
_atom_site_occupancy
_atom_site_symmetry_multiplicity
_atom_site_calc_flag
_atom_site_refinement_flags
C1 C 0.6776(3) 0.41125(16) 0.32319(14) 0.0278(6) Uani 1 1 d .
C2 C 0.6642(3) 0.37653(17) 0.39110(15) 0.0288(6) Uani 1 1 d .
C3 C 0.5450(3) 0.3554(2) 0.41666(17) 0.0394(8) Uani 1 1 d .
H3 H 0.4721 0.3614 0.3905 0.052 Uiso 1 1 calc R
C4 C 0.5338(4) 0.3257(2) 0.48045(18) 0.0472(9) Uani 1 1 d .
H4 H 0.4536 0.3131 0.4974 0.063 Uiso 1 1 calc R
C5 C 0.6429(4) 0.3149(2) 0.51897(16) 0.0393(8) Uani 1 1 d .
C6 C 0.7621(3) 0.3354(2) 0.49441(17) 0.0396(8) Uani 1 1 d .
H6 H 0.8351 0.3285 0.5203 0.053 Uiso 1 1 calc R
C7 C 0.7716(3) 0.36650(19) 0.43070(16) 0.0350(7) Uani 1 1 d .
H7 H 0.8515 0.3808 0.4144 0.047 Uiso 1 1 calc R
C8 C 0.7291(4) 0.2721(2) 0.62342(17) 0.0526(10) Uani 1 1 d .
H8A H 0.7857 0.2350 0.6030 0.079 Uiso 1 1 calc R
H8B H 0.7005 0.2523 0.6656 0.079 Uiso 1 1 calc R
H8C H 0.7738 0.3204 0.6300 0.079 Uiso 1 1 calc R
C9 C 0.7102(3) 0.42435(17) 0.15960(14) 0.0288(6) Uani 1 1 d .
C10 C 0.7703(3) 0.48564(19) 0.12644(16) 0.0360(7) Uani 1 1 d .
H10 H 0.7352 0.5354 0.1281 0.048 Uiso 1 1 calc R
C11 C 0.8816(3) 0.4728(2) 0.09129(18) 0.0432(8) Uani 1 1 d .
H11 H 0.9218 0.5139 0.0696 0.057 Uiso 1 1 calc R
C12 C 0.9337(3) 0.3990(2) 0.08810(17) 0.0465(9) Uani 1 1 d .
H12 H 1.0096 0.3909 0.0649 0.062 Uiso 1 1 calc R
C13 C 0.8738(3) 0.3370(2) 0.11924(18) 0.0457(9) Uani 1 1 d .
H13 H 0.9076 0.2870 0.1157 0.061 Uiso 1 1 calc R
C14 C 0.7627(3) 0.3499(2) 0.15581(17) 0.0396(8) Uani 1 1 d .
H14 H 0.7233 0.3086 0.1778 0.053 Uiso 1 1 calc R
C15 C 0.5330(3) 0.54074(16) 0.20988(15) 0.0286(6) Uani 1 1 d .
C16 C 0.5971(3) 0.58995(18) 0.25317(16) 0.0384(7) Uani 1 1 d .
H16 H 0.6576 0.5695 0.2823 0.051 Uiso 1 1 calc R
C17 C 0.5722(4) 0.66919(19) 0.25352(18) 0.0430(8) Uani 1 1 d .
H17 H 0.6152 0.7016 0.2831 0.057 Uiso 1 1 calc R
C18 C 0.4836(4) 0.69999(19) 0.2100(2) 0.0462(9) Uani 1 1 d .
H18 H 0.4666 0.7532 0.2101 0.061 Uiso 1 1 calc R
C19 C 0.4203(4) 0.6517(2) 0.1662(2) 0.0494(9) Uani 1 1 d .
H19 H 0.3612 0.6727 0.1365 0.066 Uiso 1 1 calc R
C20 C 0.4437(3) 0.57183(19) 0.16576(17) 0.0405(8) Uani 1 1 d .
H20 H 0.4001 0.5395 0.1363 0.054 Uiso 1 1 calc R
C21 C 0.4391(3) 0.38812(15) 0.16832(14) 0.0263(6) Uani 1 1 d .
C22 C 0.4582(3) 0.35851(19) 0.10428(16) 0.0347(7) Uani 1 1 d .
H22 H 0.5365 0.3667 0.0834 0.046 Uiso 1 1 calc R
C23 C 0.3638(3) 0.3174(2) 0.07118(17) 0.0385(8) Uani 1 1 d .
H23 H 0.3776 0.2997 0.0280 0.051 Uiso 1 1 calc R
C24 C 0.2495(3) 0.30283(19) 0.10267(17) 0.0367(7) Uani 1 1 d .
H24 H 0.1869 0.2735 0.0813 0.049 Uiso 1 1 calc R
C25 C 0.2268(3) 0.33164(17) 0.16618(16) 0.0334(7) Uani 1 1 d .
H25 H 0.1490 0.3215 0.1869 0.044 Uiso 1 1 calc R
C26 C 0.3197(3) 0.37565(15) 0.19919(15) 0.0275(6) Uani 1 1 d .
C27 C 0.0516(3) 0.50873(17) 0.25458(15) 0.0305(6) Uani 1 1 d .
H27A H 0.1123 0.5226 0.2200 0.041 Uiso 1 1 calc R
H27B H -0.0322 0.5043 0.2341 0.041 Uiso 1 1 calc R
C28 C 0.0479(3) 0.57390(17) 0.30629(14) 0.0296(6) Uani 1 1 d .
H28 H 0.1308 0.5768 0.3291 0.039 Uiso 1 1 calc R
C29 C -0.0731(3) 0.60650(18) 0.40618(16) 0.0368(7) Uani 1 1 d .
C30 C -0.1893(4) 0.5884(2) 0.44755(18) 0.0546(10) Uani 1 1 d .
H30A H -0.1661 0.5533 0.4828 0.082 Uiso 1 1 calc R
H30B H -0.2535 0.5646 0.4201 0.082 Uiso 1 1 calc R
H30C H -0.2225 0.6358 0.4663 0.082 Uiso 1 1 calc R
C31 C 0.0229(3) 0.64993(18) 0.27023(16) 0.0323(7) Uani 1 1 d .
C32 C 0.1198(4) 0.7461(2) 0.2026(2) 0.0498(9) Uani 1 1 d .
H32A H 0.0737 0.7322 0.1630 0.075 Uiso 1 1 calc R
H32B H 0.2035 0.7648 0.1907 0.075 Uiso 1 1 calc R
H32C H 0.0742 0.7863 0.2258 0.075 Uiso 1 1 calc R
N1 N 0.5746(2) 0.40085(13) 0.28282(12) 0.0275(5) Uani 1 1 d .
N2 N -0.0518(2) 0.55809(15) 0.35451(12) 0.0322(6) Uani 1 1 d .
H2 H -0.0984 0.5171 0.3501 0.043 Uiso 1 1 calc R
O1 O 0.7779(2) 0.44562(13) 0.30712(10) 0.0359(5) Uani 1 1 d .
O2 O 0.6212(3) 0.28477(18) 0.58120(12) 0.0554(7) Uani 1 1 d .
O3 O -0.0023(3) 0.66227(15) 0.41872(13) 0.0479(6) Uani 1 1 d .
O4 O -0.0797(2) 0.68031(14) 0.26293(12) 0.0445(6) Uani 1 1 d .
O5 O 0.1322(2) 0.67809(13) 0.24530(13) 0.0431(6) Uani 1 1 d .
P1 P 0.56839(7) 0.43830(4) 0.20943(4) 0.02538(17) Uani 1 1 d .
S1 S 0.29113(7) 0.41354(4) 0.28128(4) 0.02994(17) Uani 1 1 d .
S2 S 0.09613(7) 0.41492(4) 0.28898(4) 0.03400(18) Uani 1 1 d .
C33 C 0.2512(6) 0.4792(4) 0.4829(3) 0.0826(16) Uani 1 1 d .
C34 C 0.1295(6) 0.4328(4) 0.4811(3) 0.101(2) Uani 1 1 d .
H34A H 0.1393 0.3868 0.5080 0.151 Uiso 1 1 calc R
H34B H 0.1111 0.4179 0.4360 0.151 Uiso 1 1 calc R
H34C H 0.0604 0.4638 0.4982 0.151 Uiso 1 1 calc R
C35 C 0.4048(6) 0.5538(4) 0.4166(3) 0.0974(19) Uani 1 1 d .
H35A H 0.4611 0.5437 0.4540 0.130 Uiso 1 1 calc R
H35B H 0.4492 0.5387 0.3762 0.130 Uiso 1 1 calc R
C36 C 0.3745(6) 0.6360(4) 0.4141(3) 0.100(2) Uani 1 1 d .
H36A H 0.3278 0.6471 0.3740 0.149 Uiso 1 1 calc R
H36B H 0.4524 0.6658 0.4145 0.149 Uiso 1 1 calc R
H36C H 0.3233 0.6498 0.4520 0.149 Uiso 1 1 calc R
O6 O 0.3074(5) 0.4921(3) 0.5328(2) 0.1194(16) Uani 1 1 d .
O7 O 0.2858(4) 0.5067(3) 0.4237(2) 0.1003(13) Uani 1 1 d .

loop_
_atom_site_aniso_label
_atom_site_aniso_U_11
_atom_site_aniso_U_22
_atom_site_aniso_U_33
_atom_site_aniso_U_23
_atom_site_aniso_U_13
_atom_site_aniso_U_12
C1 0.0296(15) 0.0221(13) 0.0316(14) -0.0009(12) -0.0012(12) 0.0001(12)
C2 0.0324(16) 0.0243(14) 0.0296(15) 0.0023(12) -0.0021(12) -0.0011(12)
C3 0.0328(18) 0.050(2) 0.0357(17) 0.0062(15) -0.0049(14) -0.0092(15)
C4 0.040(2) 0.065(2) 0.0368(18) 0.0106(17) -0.0028(14) -0.0171(18)
C5 0.047(2) 0.0393(18) 0.0315(16) 0.0063(14) -0.0006(14) -0.0038(15)
C6 0.0402(19) 0.0433(19) 0.0352(17) 0.0025(14) -0.0068(14) 0.0059(15)
C7 0.0305(17) 0.0387(17) 0.0359(16) 0.0034(14) -0.0006(14) -0.0005(14)
C8 0.065(3) 0.057(2) 0.0355(18) 0.0122(16) 0.0001(18) 0.015(2)
C9 0.0233(14) 0.0323(15) 0.0309(14) 0.0006(12) -0.0026(12) 0.0006(12)
C10 0.0372(18) 0.0344(16) 0.0362(16) 0.0013(13) 0.0008(14) -0.0015(14)
C11 0.0346(18) 0.050(2) 0.0447(19) 0.0079(16) 0.0077(15) -0.0043(16)
C12 0.0297(17) 0.070(3) 0.0395(18) 0.0032(17) 0.0056(15) 0.0076(18)
C13 0.039(2) 0.049(2) 0.049(2) 0.0012(17) 0.0011(16) 0.0201(17)
C14 0.0356(18) 0.0342(17) 0.049(2) 0.0052(15) 0.0046(15) 0.0019(14)
C15 0.0298(15) 0.0246(14) 0.0314(15) 0.0038(12) 0.0048(12) 0.0010(11)
C16 0.0459(19) 0.0268(15) 0.0426(18) -0.0019(14) -0.0011(14) -0.0022(14)
C17 0.054(2) 0.0272(16) 0.0475(19) -0.0070(14) 0.0004(17) -0.0002(16)
C18 0.055(2) 0.0260(15) 0.058(2) 0.0058(17) 0.0136(19) 0.0088(15)
C19 0.052(2) 0.0368(18) 0.060(2) 0.0055(17) -0.0060(19) 0.0141(17)
C20 0.047(2) 0.0335(17) 0.0416(17) 0.0023(14) -0.0043(15) 0.0056(15)
C21 0.0272(14) 0.0209(13) 0.0307(14) 0.0019(11) -0.0016(12) 0.0004(11)
C22 0.0299(17) 0.0377(17) 0.0365(17) -0.0010(14) 0.0035(13) 0.0009(13)
C23 0.0336(18) 0.0462(19) 0.0358(17) -0.0081(15) -0.0040(14) -0.0014(15)
C24 0.0313(17) 0.0365(17) 0.0421(18) -0.0039(14) -0.0079(14) 0.0012(13)
C25 0.0269(16) 0.0311(15) 0.0421(17) 0.0012(13) -0.0028(13) 0.0001(13)
C26 0.0276(15) 0.0218(13) 0.0330(15) 0.0043(12) -0.0022(12) 0.0029(11)
C27 0.0280(15) 0.0306(15) 0.0328(15) -0.0009(13) 0.0022(13) 0.0021(13)
C28 0.0249(14) 0.0310(15) 0.0328(15) 0.0008(12) 0.0000(12) -0.0029(12)
C29 0.0426(18) 0.0333(17) 0.0345(16) -0.0003(13) -0.0024(15) -0.0038(15)
C30 0.066(3) 0.055(2) 0.0431(19) -0.0093(17) 0.0211(18) -0.011(2)
C31 0.0285(16) 0.0305(16) 0.0381(17) 0.0014(13) 0.0014(13) 0.0008(13)
C32 0.048(2) 0.0382(18) 0.063(2) 0.0192(18) 0.0075(19) -0.0008(15)
N1 0.0270(12) 0.0272(12) 0.0283(12) 0.0026(10) -0.0030(11) -0.0043(10)
N2 0.0318(14) 0.0317(13) 0.0332(13) -0.0031(11) 0.0032(11) -0.0053(11)
O1 0.0295(12) 0.0399(11) 0.0381(12) 0.0035(10) -0.0002(9) -0.0122(10)
O2 0.0532(16) 0.0778(19) 0.0351(13) 0.0192(13) -0.0041(12) -0.0062(14)
O3 0.0562(16) 0.0425(14) 0.0451(14) -0.0093(12) -0.0003(12) -0.0111(12)
O4 0.0349(13) 0.0482(14) 0.0503(14) 0.0100(11) 0.0030(11) 0.0070(12)
O5 0.0331(12) 0.0320(12) 0.0640(15) 0.0147(11) 0.0065(11) 0.0039(10)
P1 0.0239(3) 0.0223(3) 0.0299(4) 0.0020(3) -0.0001(3) -0.0011(3)
S1 0.0273(4) 0.0317(4) 0.0309(4) 0.0015(3) 0.0013(3) 0.0001(3)
S2 0.0281(4) 0.0294(4) 0.0445(4) 0.0032(3) 0.0085(3) -0.0015(3)
C33 0.089(4) 0.100(4) 0.059(3) -0.012(3) -0.021(3) 0.004(3)
C34 0.114(5) 0.128(5) 0.062(3) 0.000(4) -0.007(3) -0.026(4)
C35 0.071(4) 0.117(5) 0.104(4) -0.028(4) -0.006(3) -0.020(3)
C36 0.077(4) 0.120(5) 0.102(5) -0.016(4) -0.002(3) -0.013(4)
O6 0.124(4) 0.158(4) 0.076(3) -0.007(3) -0.036(3) 0.000(4)
O7 0.091(3) 0.127(3) 0.083(3) 0.015(2) -0.020(2) -0.037(3)

loop_
_atom_type_symbol
_atom_type_description
_atom_type_scat_dispersion_real
_atom_type_scat_dispersion_imag
_atom_type_scat_source
C C 0.0033 0.0016 'International Tables Vol C Tables 4.2.6.8 and 6.1.1.4'
H H 0.0000 0.0000 'International Tables Vol C Tables 4.2.6.8 and 6.1.1.4'
N N 0.0061 0.0033 'International Tables Vol C Tables 4.2.6.8 and 6.1.1.4'
O O 0.0106 0.0060 'International Tables Vol C Tables 4.2.6.8 and 6.1.1.4'
P P 0.1023 0.0942 'International Tables Vol C Tables 4.2.6.8 and 6.1.1.4'
S S 0.1246 0.1234 'International Tables Vol C Tables 4.2.6.8 and 6.1.1.4'

loop_
_geom_angle_atom_site_label_1
_geom_angle_atom_site_label_2
_geom_angle_atom_site_label_3
_geom_angle
O1 C1 N1 125.0(3)
O1 C1 C2 120.3(3)
N1 C1 C2 114.7(2)
C7 C2 C3 118.6(3)
C7 C2 C1 119.9(3)
C3 C2 C1 121.5(3)
C4 C3 C2 120.8(3)
C3 C4 C5 119.7(3)
O2 C5 C6 124.7(3)
O2 C5 C4 115.0(3)
C6 C5 C4 120.3(3)
C5 C6 C7 119.3(3)
C2 C7 C6 121.3(3)
C14 C9 C10 119.3(3)
C14 C9 P1 118.4(2)
C10 C9 P1 122.3(2)
C11 C10 C9 120.2(3)
C10 C11 C12 120.2(3)
C11 C12 C13 120.5(3)
C12 C13 C14 119.5(3)
C13 C14 C9 120.2(3)
C16 C15 C20 119.3(3)
C16 C15 P1 120.0(2)
C20 C15 P1 120.6(2)
C17 C16 C15 120.7(3)
C18 C17 C16 120.0(3)
C19 C18 C17 119.8(3)
C18 C19 C20 120.8(3)
C15 C20 C19 119.4(3)
C22 C21 C26 118.4(3)
C22 C21 P1 119.3(2)
C26 C21 P1 122.3(2)
C23 C22 C21 121.8(3)
C24 C23 C22 119.3(3)
C23 C24 C25 120.5(3)
C24 C25 C26 120.7(3)
C25 C26 C21 119.2(3)
C25 C26 S1 121.1(2)
C21 C26 S1 119.7(2)
C28 C27 S2 113.4(2)
N2 C28 C31 110.9(2)
N2 C28 C27 109.6(2)
C31 C28 C27 108.1(2)
O3 C29 N2 122.4(3)
O3 C29 C30 122.0(3)
N2 C29 C30 115.6(3)
O4 C31 O5 124.0(3)
O4 C31 C28 125.9(3)
O5 C31 C28 110.1(2)
C1 N1 P1 121.8(2)
C29 N2 C28 121.2(3)
C5 O2 C8 118.0(3)
C31 O5 C32 115.8(3)
N1 P1 C15 113.22(13)
N1 P1 C21 105.03(13)
C15 P1 C21 108.42(14)
N1 P1 C9 115.00(13)
C15 P1 C9 107.55(14)
C21 P1 C9 107.27(13)
C26 S1 S2 103.82(10)
C27 S2 S1 103.71(11)
O6 C33 O7 123.8(6)
O6 C33 C34 122.7(6)
O7 C33 C34 113.4(4)
C36 C35 O7 110.6(5)
C33 O7 C35 120.3(5)

loop_
_geom_bond_atom_site_label_1
_geom_bond_atom_site_label_2
_geom_bond_distance
C1 O1 1.244(4)
C1 N1 1.358(4)
C1 C2 1.495(4)
C2 C7 1.385(4)
C2 C3 1.393(5)
C3 C4 1.384(5)
C4 C5 1.389(5)
C5 O2 1.372(4)
C5 C6 1.384(5)
C6 C7 1.390(5)
C8 O2 1.427(5)
C9 C14 1.393(4)
C9 C10 1.394(4)
C9 P1 1.802(3)
C10 C11 1.377(5)
C11 C12 1.379(5)
C12 C13 1.384(5)
C13 C14 1.391(5)
C15 C16 1.385(4)
C15 C20 1.392(4)
C15 P1 1.796(3)
C16 C17 1.384(5)
C17 C18 1.378(5)
C18 C19 1.378(5)
C19 C20 1.392(5)
C21 C22 1.397(4)
C21 C26 1.408(4)
C21 P1 1.801(3)
C22 C23 1.383(5)
C23 C24 1.373(5)
C24 C25 1.389(5)
C25 C26 1.396(4)
C26 S1 1.798(3)
C27 C28 1.527(4)
C27 S2 1.812(3)
C28 N2 1.448(4)
C28 C31 1.515(4)
C29 O3 1.235(4)
C29 N2 1.348(4)
C29 C30 1.502(5)
C31 O4 1.201(4)
C31 O5 1.336(4)
C32 O5 1.455(4)
N1 P1 1.610(2)
S1 S2 2.0412(10)
C33 O6 1.182(6)
C33 O7 1.329(7)
C33 C34 1.499(8)
C35 C36 1.447(9)
C35 O7 1.489(7)

loop_
_geom_hbond_atom_site_label_D
_geom_hbond_atom_site_label_H
_geom_hbond_atom_site_label_A
_geom_hbond_distance_DH
_geom_hbond_distance_HA
_geom_hbond_distance_DA
_geom_hbond_angle_DHA
_geom_hbond_site_symmetry_A
N2 H2 O1 0.86 1.98 2.791(3) 157.0 1_455

loop_
_cod_related_entry_id
_cod_related_entry_database
_cod_related_entry_code
1 ChemSpider 30660157
